data_4111180
loop_
_publ_author_name
'Shigeyuki Masaoka'
'Daisuke Tanaka'
'Hiroyuki Kitahata'
'Sumiko Araki'
'Ryotaro Matsuda'
'Kenichi Yoshikawa'
'Kenichi Kato'
'Masaki Takata'
'Susumu Kitagawa'

_publ_contact_author_address
;
Department of Synthetic Chemistry and Biological Chemistry
Graduate School of Engineering, Kyoto University
Katsura, Nishikyo-ku, Kyoto 615-8510, Japan
;
_publ_contact_author_email kitagawa@sbchem.kyoto-u.ac.jp
_publ_contact_author_fax +81-75-383-2732
_publ_contact_author_name 'Susumu Kitagawa'
_publ_contact_author_phone +81-75-383-2733
_publ_section_title
;
 Chemical Reaction-Inspired Crystal Growth of a Coordination Polymer
 toward Morphology Design and Control
;
_journal_name_full 'Journal of the American Chemical Society'
_journal_page_first 15799
_journal_page_last 15808
_journal_paper_doi 10.1021/ja065254k
_journal_volume 128
_journal_year 2006
_chemical_formula_moiety 'C21 H15 N9 O3 '
_chemical_formula_sum 'C21 H15 N9 O3'
_chemical_formula_weight 441.42
_space_group_IT_number 15
_symmetry_cell_setting monoclinic
_symmetry_Int_Tables_number 15
_symmetry_space_group_name_Hall '-C 2yc'
_symmetry_space_group_name_H-M 'C 1 2/c 1'
_audit_creation_date 'Wed Sep 17 18:07:44 2003'
_audit_creation_method 'by teXsan'
_cell_angle_alpha 90
_cell_angle_beta 128.983(9)
_cell_angle_gamma 90
_cell_formula_units_Z 8
_cell_length_a 23.42(2)
_cell_length_b 14.925(9)
_cell_length_c 15.20(1)
_cell_measurement_reflns_used 5131
_cell_measurement_temperature 253.1
_cell_measurement_theta_max 27.5
_cell_measurement_theta_min 3.2
_cell_volume 4130(5)
_computing_cell_refinement CRYSTALCLEAR
_computing_data_collection CRYSTALCLEAR
_computing_data_reduction 'teXsan Ver. 1.11'
_computing_publication_material 'teXsan Ver. 1.11'
_computing_structure_refinement 'teXsan Ver. 1.10'
_computing_structure_solution SIR97
_diffrn_detector_area_resol_mean 14.71
_diffrn_measured_fraction_theta_full 0.9736
_diffrn_measured_fraction_theta_max 0.9736
_diffrn_measurement_device_type 'Rigaku/MSC Mercury CCD'
_diffrn_measurement_method \w
_diffrn_radiation_type 'Mo K\a'
_diffrn_radiation_wavelength 0.7107
_diffrn_reflns_av_R_equivalents 0.040
_diffrn_reflns_limit_h_max 22
_diffrn_reflns_limit_h_min -30
_diffrn_reflns_limit_k_max 19
_diffrn_reflns_limit_k_min -19
_diffrn_reflns_limit_l_max 19
_diffrn_reflns_limit_l_min -18
_diffrn_reflns_number 19469
_diffrn_reflns_theta_full 27.48
_diffrn_reflns_theta_max 27.48
_exptl_absorpt_coefficient_mu 0.102
_exptl_absorpt_correction_T_max 0.980
_exptl_absorpt_correction_T_min 0.980
_exptl_absorpt_correction_type none
_exptl_crystal_colour Colorless
_exptl_crystal_density_diffrn 1.420
_exptl_crystal_description Prism
_exptl_crystal_size_max 0.200
_exptl_crystal_size_mid 0.200
_exptl_crystal_size_min 0.100
_refine_diff_density_max 0.35
_refine_diff_density_min -0.30
_refine_ls_extinction_method none
_refine_ls_goodness_of_fit_ref 1.304
_refine_ls_hydrogen_treatment noref
_refine_ls_number_parameters 298
_refine_ls_number_reflns 2246
_refine_ls_R_factor_gt 0.0785
_refine_ls_shift/su_max 0.0001
_refine_ls_structure_factor_coef Fsqd
_refine_ls_weighting_details 'w = 1/[\s^2^(Fo^2^) + (0.03000(Max(Fo^2^,0) + 2Fc^2^)/3)^2^]'
_refine_ls_weighting_scheme calc
_refine_ls_wR_factor_ref 0.1204
_reflns_number_gt 2246
_reflns_number_total 4610
_reflns_threshold_expression F^2^>2.0\s(F^2^)
_cod_data_source_file ja065254ksi20060722_125428.cif
_cod_data_source_block '_trial3'
_cod_original_cell_volume 4128(4)
_cod_original_formula_sum 'C21 H15 N9 O3 '
_cod_database_code 4111180

loop_
_symmetry_equiv_pos_as_xyz
x,y,z
-x,y,1/2-z
-x,-y,-z
x,-y,1/2+z
1/2+x,1/2+y,z
1/2-x,1/2+y,1/2-z
1/2-x,1/2-y,-z
1/2+x,1/2-y,1/2+z

loop_
_atom_site_label
_atom_site_type_symbol
_atom_site_fract_x
_atom_site_fract_y
_atom_site_fract_z
_atom_site_U_iso_or_equiv
_atom_site_adp_type
_atom_site_occupancy
_atom_site_calc_flag
O(4) O 0.4005(2) 0.1698(2) -0.2856(2) 0.0633(9) Uani 1.00 d
O(5) O 0.4063(2) 0.7376(2) -0.2730(2) 0.0661(10) Uani 1.00 d
O(6) O 0.7523(1) 0.4417(2) 0.2932(2) 0.0576(9) Uani 1.00 d
N(1) N 0.6479(2) 0.3986(2) 0.1181(3) 0.0464(10) Uani 1.00 d
N(2) N 0.3945(2) 0.5010(2) -0.3041(3) 0.045(1) Uani 1.00 d
N(5) N 0.5556(2) 0.2724(2) -0.0372(3) 0.052(1) Uani 1.00 d
N(7) N 0.4240(2) 0.3223(2) -0.2493(3) 0.049(1) Uani 1.00 d
N(8) N 0.4872(2) 0.6325(2) -0.1406(3) 0.046(1) Uani 1.00 d
N(9) N 0.6122(2) 0.5813(2) 0.0680(3) 0.044(1) Uani 1.00 d
N(10) N 0.7612(2) 0.6664(3) 0.3234(3) 0.076(1) Uani 1.00 d
N(11) N 0.2704(2) 0.6365(3) -0.5267(3) 0.081(1) Uani 1.00 d
N(12) N 0.5462(3) 0.0476(3) -0.0598(4) 0.111(2) Uani 1.00 d
C(1) C 0.5685(2) 0.5173(3) -0.0089(3) 0.039(1) Uani 1.00 d
C(2) C 0.6905(2) 0.4611(3) 0.1911(3) 0.045(1) Uani 1.00 d
C(3) C 0.3187(2) 0.6145(3) -0.4369(4) 0.054(1) Uani 1.00 d
C(4) C 0.7214(2) 0.6188(3) 0.2526(4) 0.053(1) Uani 1.00 d
C(5) C 0.5366(2) 0.3595(3) -0.0664(3) 0.044(1) Uani 1.00 d
C(7) C 0.4555(2) 0.4783(3) -0.1992(3) 0.041(1) Uani 1.00 d
C(8) C 0.6724(2) 0.5532(3) 0.1669(3) 0.044(1) Uani 1.00 d
C(9) C 0.4271(2) 0.6534(3) -0.2426(3) 0.050(1) Uani 1.00 d
C(10) C 0.3815(2) 0.5875(3) -0.3249(3) 0.046(1) Uani 1.00 d
C(11) C 0.3288(2) 0.1893(3) -0.3940(4) 0.060(1) Uani 1.00 d
C(13) C 0.7742(2) 0.3479(3) 0.3173(3) 0.061(1) Uani 1.00 d
C(14) C 0.4422(2) 0.2381(3) -0.2196(3) 0.050(1) Uani 1.00 d
C(15) C 0.5090(2) 0.2126(3) -0.1126(4) 0.052(1) Uani 1.00 d
C(16) C 0.2895(3) 0.1013(3) -0.4372(4) 0.074(2) Uani 1.00 d
C(17) C 0.5284(3) 0.1208(4) -0.0846(4) 0.069(2) Uani 1.00 d
C(19) C 0.4473(3) 0.8069(3) -0.1856(4) 0.091(2) Uani 1.00 d
C(20) C 0.8495(3) 0.3435(4) 0.4267(4) 0.097(2) Uani 1.00 d
C(21) C 0.4109(3) 0.8929(4) -0.2375(5) 0.131(2) Uani 1.00 d
C(22) C 0.5021(2) 0.5439(3) -0.1190(3) 0.040(1) Uani 1.00 d
C(23) C 0.4722(2) 0.3844(3) -0.1717(3) 0.043(1) Uani 1.00 d
C(24) C 0.5857(2) 0.4268(3) 0.0162(3) 0.041(1) Uani 1.00 d
H(1) H 0.2414 0.1070 -0.5089 0.0837 Uiso 1.00 calc
H(2) H 0.3166 0.0590 -0.4449 0.0837 Uiso 1.00 calc
H(3) H 0.2835 0.0766 -0.3845 0.0837 Uiso 1.00 calc
H(4) H 0.8678 0.2843 0.4473 0.1104 Uiso 1.00 calc
H(5) H 0.8825 0.3782 0.4213 0.1104 Uiso 1.00 calc
H(6) H 0.8514 0.3699 0.4858 0.1104 Uiso 1.00 calc
H(7) H 0.4333 0.9426 -0.1852 0.1463 Uiso 1.00 calc
H(8) H 0.4100 0.9065 -0.2993 0.1463 Uiso 1.00 calc
H(9) H 0.3597 0.8913 -0.2670 0.1463 Uiso 1.00 calc
H(10) H 0.3017 0.2327 -0.3859 0.0723 Uiso 1.00 calc
H(11) H 0.3344 0.2154 -0.4471 0.0723 Uiso 1.00 calc
H(12) H 0.7409 0.3139 0.3221 0.0759 Uiso 1.00 calc
H(13) H 0.7721 0.3215 0.2576 0.0759 Uiso 1.00 calc
H(14) H 0.4476 0.7940 -0.1210 0.1099 Uiso 1.00 calc
H(15) H 0.4982 0.8094 -0.1527 0.1099 Uiso 1.00 calc

loop_
_atom_site_aniso_label
_atom_site_aniso_U_11
_atom_site_aniso_U_22
_atom_site_aniso_U_33
_atom_site_aniso_U_12
_atom_site_aniso_U_13
_atom_site_aniso_U_23
O(4) 0.049(2) 0.051(2) 0.049(2) -0.003(2) 0.011(2) -0.008(2)
O(5) 0.057(2) 0.048(2) 0.044(2) 0.003(2) 0.008(2) 0.004(2)
O(6) 0.043(2) 0.049(2) 0.041(2) 0.005(2) 0.007(1) -0.002(1)
N(1) 0.034(2) 0.049(2) 0.035(2) 0.000(2) 0.011(2) -0.003(2)
N(2) 0.036(2) 0.053(2) 0.033(2) 0.002(2) 0.015(2) 0.001(2)
N(5) 0.041(2) 0.050(3) 0.042(2) 0.000(2) 0.015(2) 0.000(2)
N(7) 0.041(2) 0.049(2) 0.041(2) 0.000(2) 0.019(2) -0.004(2)
N(8) 0.039(2) 0.044(2) 0.034(2) 0.003(2) 0.013(2) 0.006(2)
N(9) 0.038(2) 0.045(2) 0.040(2) -0.002(2) 0.020(2) 0.000(2)
N(10) 0.071(3) 0.058(3) 0.051(2) -0.005(2) 0.016(2) -0.004(2)
N(11) 0.063(3) 0.092(3) 0.046(2) 0.009(2) 0.015(2) 0.009(2)
N(12) 0.082(3) 0.064(3) 0.103(4) -0.001(3) 0.017(3) 0.005(3)
C(1) 0.033(2) 0.047(3) 0.033(2) 0.000(2) 0.017(2) 0.000(2)
C(2) 0.032(2) 0.051(3) 0.037(2) 0.004(2) 0.014(2) 0.000(2)
C(3) 0.046(3) 0.056(3) 0.040(3) 0.003(2) 0.017(2) 0.002(2)
C(4) 0.045(3) 0.046(3) 0.038(2) 0.002(2) 0.012(2) 0.004(2)
C(5) 0.033(2) 0.048(3) 0.039(2) 0.004(2) 0.017(2) 0.000(2)
C(7) 0.032(2) 0.048(3) 0.035(2) 0.003(2) 0.017(2) 0.003(2)
C(8) 0.037(2) 0.047(3) 0.037(2) 0.002(2) 0.018(2) 0.001(2)
C(9) 0.044(3) 0.052(3) 0.040(2) 0.003(2) 0.021(2) 0.008(2)
C(10) 0.034(2) 0.055(3) 0.032(2) 0.000(2) 0.014(2) 0.005(2)
C(11) 0.041(3) 0.055(3) 0.051(3) -0.003(2) 0.012(2) -0.007(2)
C(13) 0.051(3) 0.046(3) 0.051(3) 0.009(2) 0.016(2) 0.002(2)
C(14) 0.039(3) 0.052(3) 0.045(3) -0.004(2) 0.019(2) -0.008(2)
C(15) 0.044(3) 0.046(3) 0.049(3) 0.001(2) 0.020(2) 0.000(2)
C(16) 0.058(3) 0.067(3) 0.064(3) -0.013(3) 0.023(3) -0.011(3)
C(17) 0.057(3) 0.048(3) 0.060(3) -0.004(3) 0.017(3) -0.004(3)
C(19) 0.079(4) 0.052(3) 0.053(3) -0.004(3) -0.001(3) -0.003(3)
C(20) 0.058(3) 0.078(4) 0.070(3) 0.015(3) 0.000(3) 0.011(3)
C(21) 0.099(5) 0.061(4) 0.097(5) 0.003(4) -0.004(4) -0.008(3)
C(22) 0.033(2) 0.046(3) 0.037(2) 0.001(2) 0.019(2) 0.001(2)
C(23) 0.035(2) 0.048(3) 0.041(2) -0.001(2) 0.021(2) -0.003(2)
C(24) 0.035(2) 0.049(3) 0.033(2) 0.002(2) 0.019(2) 0.000(2)

loop_
_atom_type_symbol
_atom_type_description
_atom_type_scat_dispersion_real
_atom_type_scat_dispersion_imag
_atom_type_scat_source
C C 0.003 0.002
;International Tables for Crystallography
(1992, Vol. C, Tables 4.2.6.8 and 6.1.1.1)
;
N N 0.006 0.003
;International Tables for Crystallography
(1992, Vol. C, Tables 4.2.6.8 and 6.1.1.1)
;
O O 0.011 0.006
;International Tables for Crystallography
(1992, Vol. C, Tables 4.2.6.8 and 6.1.1.1)
;
H H 0.000 0.000
;International Tables for Crystallography
(1992, Vol. C, Table 6.1.1.2)
;

loop_
_geom_angle_atom_site_label_1
_geom_angle_atom_site_label_2
_geom_angle_atom_site_label_3
_geom_angle
_geom_angle_publ_flag
C(11) O(4) C(14) 118.4(3) yes
C(9) O(5) C(19) 117.8(3) yes
C(2) O(6) C(13) 117.1(3) yes
C(2) N(1) C(24) 116.4(3) yes
C(7) N(2) C(10) 116.2(3) yes
C(5) N(5) C(15) 116.4(4) yes
C(14) N(7) C(23) 116.2(3) yes
C(9) N(8) C(22) 116.0(4) yes
C(1) N(9) C(8) 116.4(3) yes
N(9) C(1) C(22) 118.9(4) yes
N(9) C(1) C(24) 121.2(3) yes
C(22) C(1) C(24) 119.8(4) yes
O(6) C(2) N(1) 121.8(4) yes
O(6) C(2) C(8) 116.3(4) yes
N(1) C(2) C(8) 121.9(4) yes
N(11) C(3) C(10) 177.5(5) yes
N(10) C(4) C(8) 176.4(5) yes
N(5) C(5) C(23) 121.8(4) yes
N(5) C(5) C(24) 117.7(3) yes
C(23) C(5) C(24) 120.4(4) yes
N(2) C(7) C(22) 121.1(4) yes
N(2) C(7) C(23) 118.5(4) yes
C(22) C(7) C(23) 120.4(3) yes
N(9) C(8) C(2) 122.2(4) yes
N(9) C(8) C(4) 118.9(4) yes
C(2) C(8) C(4) 118.9(4) yes
O(5) C(9) N(8) 121.5(4) yes
O(5) C(9) C(10) 116.5(4) yes
N(8) C(9) C(10) 122.0(4) yes
N(2) C(10) C(3) 117.9(4) yes
N(2) C(10) C(9) 122.5(4) yes
C(3) C(10) C(9) 119.6(4) yes
O(4) C(11) C(16) 105.8(4) yes
O(6) C(13) C(20) 107.9(4) yes
O(4) C(14) N(7) 123.3(4) yes
O(4) C(14) C(15) 114.4(4) yes
N(7) C(14) C(15) 122.2(4) yes
N(5) C(15) C(14) 121.7(4) yes
N(5) C(15) C(17) 117.4(4) yes
C(14) C(15) C(17) 120.8(4) yes
N(12) C(17) C(15) 177.9(5) yes
O(5) C(19) C(21) 107.5(4) yes
N(8) C(22) C(1) 118.2(3) yes
N(8) C(22) C(7) 122.1(3) yes
C(1) C(22) C(7) 119.7(4) yes
N(7) C(23) C(5) 121.5(4) yes
N(7) C(23) C(7) 119.0(4) yes
C(5) C(23) C(7) 119.5(4) yes
N(1) C(24) C(1) 122.0(4) yes
N(1) C(24) C(5) 118.0(4) yes
C(1) C(24) C(5) 120.1(4) yes

loop_
_geom_bond_atom_site_label_1
_geom_bond_atom_site_label_2
_geom_bond_distance
_geom_bond_publ_flag
O(4) C(11) 1.461(4) yes
O(4) C(14) 1.330(5) yes
O(5) C(9) 1.322(5) yes
O(5) C(19) 1.467(5) yes
O(6) C(2) 1.326(4) yes
O(6) C(13) 1.456(5) yes
N(1) C(2) 1.305(5) yes
N(1) C(24) 1.363(4) yes
N(2) C(7) 1.353(4) yes
N(2) C(10) 1.319(5) yes
N(5) C(5) 1.355(5) yes
N(5) C(15) 1.312(5) yes
N(7) C(14) 1.311(5) yes
N(7) C(23) 1.360(5) yes
N(8) C(9) 1.317(4) yes
N(8) C(22) 1.355(5) yes
N(9) C(1) 1.349(4) yes
N(9) C(8) 1.325(4) yes
N(10) C(4) 1.127(5) yes
N(11) C(3) 1.143(5) yes
N(12) C(17) 1.146(6) yes
C(1) C(22) 1.450(5) yes
C(1) C(24) 1.392(5) yes
C(2) C(8) 1.418(5) yes
C(3) C(10) 1.440(5) yes
C(4) C(8) 1.446(6) yes
C(5) C(23) 1.393(5) yes
C(5) C(24) 1.446(5) yes
C(7) C(22) 1.401(5) yes
C(7) C(23) 1.443(6) yes
C(9) C(10) 1.412(5) yes
C(11) C(16) 1.498(6) yes
C(13) C(20) 1.480(6) yes
C(14) C(15) 1.428(5) yes
C(15) C(17) 1.422(7) yes
C(19) C(21) 1.467(7) yes

loop_
_geom_contact_atom_site_label_1
_geom_contact_atom_site_label_2
_geom_contact_distance
_geom_contact_site_symmetry_2
O(4) C(17) 3.367(6) 2_654
O(4) C(15) 3.380(5) 2_654
O(6) C(10) 3.484(5) 3_665
O(6) C(3) 3.577(5) 3_665
N(1) C(9) 3.384(5) 3_665
N(1) N(8) 3.421(5) 3_665
N(2) C(22) 3.345(5) 2_654
N(2) C(2) 3.396(5) 3_665
N(2) C(8) 3.400(5) 3_665
N(2) C(1) 3.461(5) 2_654
N(2) C(7) 3.497(6) 2_654
N(7) C(23) 3.445(5) 2_654
N(7) C(4) 3.488(6) 3_665
N(7) C(5) 3.500(5) 2_654
N(7) N(7) 3.571(7) 2_654
N(8) C(24) 3.368(5) 3_665
N(8) C(9) 3.429(5) 2_654
N(8) C(10) 3.493(5) 2_654
N(8) C(5) 3.525(5) 3_665
N(9) C(23) 3.252(5) 3_665
N(9) N(11) 3.287(5) 2_654
N(9) C(3) 3.301(5) 2_654
N(9) C(7) 3.354(5) 3_665
N(9) C(5) 3.580(5) 3_665
N(10) C(13) 3.220(6) 6_655
N(10) C(16) 3.404(6) 5_556
N(10) C(11) 3.537(6) 5_556
N(11) C(8) 3.387(6) 2_654
N(11) C(21) 3.451(7) 7_564
N(11) C(4) 3.565(6) 2_654
N(12) C(21) 3.449(8) 1_545
C(1) C(22) 3.376(5) 3_665
C(1) C(1) 3.424(8) 3_665
C(1) C(3) 3.536(6) 2_654
C(1) C(7) 3.544(5) 3_665
C(1) C(10) 3.545(5) 2_654
C(2) C(10) 3.438(5) 3_665
C(7) C(7) 3.283(7) 2_654
C(7) C(8) 3.358(6) 3_665
C(7) C(23) 3.585(5) 2_654
C(8) C(23) 3.556(6) 3_665
C(9) C(9) 3.559(9) 2_654
C(10) C(22) 3.390(6) 2_654
C(11) C(11) 3.512(9) 7_554
C(14) C(14) 3.364(8) 2_654
C(14) C(15) 3.408(6) 2_654
C(22) C(24) 3.304(5) 3_665
C(23) C(23) 3.353(7) 2_654

loop_
_geom_torsion_atom_site_label_1
_geom_torsion_atom_site_label_2
_geom_torsion_atom_site_label_3
_geom_torsion_atom_site_label_4
_geom_torsion
_geom_torsion_publ_flag
O(4) C(14) N(7) C(23) 179.2(4) yes
O(4) C(14) C(15) N(5) -178.8(4) yes
O(4) C(14) C(15) C(17) 2.5(6) yes
O(5) C(9) N(8) C(22) 179.0(4) yes
O(5) C(9) C(10) N(2) -177.3(4) yes
O(5) C(9) C(10) C(3) 3.5(6) yes
O(6) C(2) N(1) C(24) 179.7(3) yes
O(6) C(2) C(8) N(9) 180.0(3) yes
O(6) C(2) C(8) C(4) 0.5(5) yes
N(1) C(2) O(6) C(13) 5.3(5) yes
N(1) C(2) C(8) N(9) -1.7(6) yes
N(1) C(2) C(8) C(4) 178.8(4) yes
N(1) C(24) C(1) N(9) -1.3(6) yes
N(1) C(24) C(1) C(22) 179.3(3) yes
N(1) C(24) C(5) N(5) -0.1(5) yes
N(1) C(24) C(5) C(23) 179.8(3) yes
N(2) C(7) C(22) N(8) 2.7(5) yes
N(2) C(7) C(22) C(1) -177.6(3) yes
N(2) C(7) C(23) N(7) -4.1(5) yes
N(2) C(7) C(23) C(5) 176.7(3) yes
N(2) C(10) C(3) N(11) -97(11) yes
N(2) C(10) C(9) N(8) 2.5(6) yes
N(5) C(5) C(23) N(7) 2.1(6) yes
N(5) C(5) C(23) C(7) -178.7(4) yes
N(5) C(5) C(24) C(1) -179.3(4) yes
N(5) C(15) C(14) N(7) 0.9(7) yes
N(5) C(15) C(17) N(12) -24(17) yes
N(7) C(14) O(4) C(11) -3.5(6) yes
N(7) C(14) C(15) C(17) -177.7(4) yes
N(7) C(23) C(5) C(24) -177.8(3) yes
N(7) C(23) C(7) C(22) 176.8(3) yes
N(8) C(9) O(5) C(19) -7.0(6) yes
N(8) C(9) C(10) C(3) -176.7(4) yes
N(8) C(22) C(1) N(9) 0.8(5) yes
N(8) C(22) C(1) C(24) -179.8(4) yes
N(8) C(22) C(7) C(23) -178.1(4) yes
N(9) C(1) C(22) C(7) -178.9(3) yes
N(9) C(1) C(24) C(5) 177.8(3) yes
N(9) C(8) C(4) N(10) 161(7) yes
N(10) C(4) C(8) C(2) -19(8) yes
N(11) C(3) C(10) C(9) 81(11) yes
N(12) C(17) C(15) C(14) 154(16) yes
C(1) N(9) C(8) C(2) 0.3(5) yes
C(1) N(9) C(8) C(4) 179.8(3) yes
C(1) C(22) N(8) C(9) 178.6(3) yes
C(1) C(22) C(7) C(23) 1.5(5) yes
C(1) C(24) N(1) C(2) 0.0(5) yes
C(1) C(24) C(5) C(23) 0.6(5) yes
C(2) O(6) C(13) C(20) 170.5(4) yes
C(2) N(1) C(24) C(5) -179.1(3) yes
C(3) C(10) N(2) C(7) 177.8(3) yes
C(5) N(5) C(15) C(14) 0.3(6) yes
C(5) N(5) C(15) C(17) 178.9(4) yes
C(5) C(23) N(7) C(14) -0.8(5) yes
C(5) C(23) C(7) C(22) -2.5(5) yes
C(5) C(24) C(1) C(22) -1.6(5) yes
C(7) N(2) C(10) C(9) -1.4(6) yes
C(7) C(22) N(8) C(9) -1.7(5) yes
C(7) C(22) C(1) C(24) 0.5(5) yes
C(7) C(23) N(7) C(14) 179.9(4) yes
C(7) C(23) C(5) C(24) 1.4(5) yes
C(8) N(9) C(1) C(22) -179.5(3) yes
C(8) N(9) C(1) C(24) 1.1(5) yes
C(8) C(2) O(6) C(13) -176.4(3) yes
C(8) C(2) N(1) C(24) 1.5(5) yes
C(9) O(5) C(19) C(21) -175.9(5) yes
C(10) N(2) C(7) C(22) -1.0(5) yes
C(10) N(2) C(7) C(23) 179.8(4) yes
C(10) C(9) O(5) C(19) 172.8(4) yes
C(10) C(9) N(8) C(22) -0.8(6) yes
C(11) O(4) C(14) C(15) 176.2(3) yes
C(14) O(4) C(11) C(16) -169.2(4) yes
C(15) N(5) C(5) C(23) -1.7(6) yes
C(15) N(5) C(5) C(24) 178.2(4) yes
C(15) C(14) N(7) C(23) -0.6(6) yes
C(15) C(14) N(7) C(23) -0.6(6) yes

loop_
_cod_related_entry_id
_cod_related_entry_database
_cod_related_entry_code
1 ChemSpider 29331609
